data_2009776
loop_
_publ_author_name
'Clegg, William'
'Jackson, Richard F.W.'
'O'Neil, Paul A.'
'Wishart, Neil'

_publ_section_title
;
 An enantiomerically pure 4-oxo-\a-amino acid derivative
;
_journal_issue 6
_journal_name_full 'Acta Crystallographica Section C'
_journal_page_first 965
_journal_page_last 967
_journal_paper_doi 10.1107/S0108270194000041
_journal_volume 50
_journal_year 1994
_chemical_formula_sum 'C24 H27 N O5'
_chemical_formula_weight 409.47
_chemical_name_systematic 'benzyl 2(S)-[(tert-butoxycarbonyl)amino]-4-oxo-6-phenyl-(E)-hex-5-enoate'
_space_group_IT_number 4
_symmetry_cell_setting monoclinic
_symmetry_space_group_name_Hall 'P 2yb'
_symmetry_space_group_name_H-M 'P 1 21 1'
_cell_angle_alpha 90.00
_cell_angle_beta 112.88(2)
_cell_angle_gamma 90.00
_cell_formula_units_Z 2
_cell_length_a 13.322(4)
_cell_length_b 5.367(2)
_cell_length_c 16.266(5)
_cell_measurement_reflns_used 32
_cell_measurement_temperature 160.0(10)
_cell_measurement_theta_max 12.43
_cell_measurement_theta_min 10.81
_cell_volume 1071.5(6)
_computing_cell_refinement DIF4
_computing_data_collection 'DIF4 (Stoe & Cie, 1992)'
_computing_data_reduction 'local programs'
_computing_molecular_graphics SHELXTL/PC
_computing_publication_material 'SHELXL93 and local programs'
_computing_structure_refinement 'SHELXL93 (Sheldrick, 1994)'
_computing_structure_solution 'SHELXTL/PC (Sheldrick, 1990)'
_diffrn_ambient_temperature 160.0(10)
_diffrn_measurement_device 'Stoe-Siemens diffractometer'
_diffrn_measurement_method '\w/\q scans with on-line profile fitting (Clegg, 1981)'
_diffrn_radiation_monochromator graphite
_diffrn_radiation_source 'fine-focus sealed tube'
_diffrn_radiation_type MoK\a
_diffrn_radiation_wavelength 0.71073
_diffrn_reflns_av_R_equivalents '0.0968 (on F^2^)'
_diffrn_reflns_av_sigmaI/netI 0.0465
_diffrn_reflns_limit_h_max 15
_diffrn_reflns_limit_h_min -15
_diffrn_reflns_limit_k_max 6
_diffrn_reflns_limit_k_min -6
_diffrn_reflns_limit_l_max 19
_diffrn_reflns_limit_l_min -19
_diffrn_reflns_number 4308
_diffrn_reflns_theta_max 24.99
_diffrn_reflns_theta_min 2.52
_diffrn_standards_decay_% 15
_diffrn_standards_interval_time 60
_diffrn_standards_number 5
_exptl_absorpt_coefficient_mu 0.089
_exptl_absorpt_correction_type none
_exptl_crystal_colour colourless
_exptl_crystal_density_diffrn 1.269
_exptl_crystal_F_000 436
_exptl_crystal_size_max 0.58
_exptl_crystal_size_mid 0.52
_exptl_crystal_size_min 0.28
_refine_diff_density_max 0.180
_refine_diff_density_min -0.158
_refine_ls_abs_structure_details 'Flack H D (1983), Acta Cryst. A39, 876-881'
_refine_ls_abs_structure_Flack 0.8(11)
_refine_ls_extinction_coef 0.007(2)
_refine_ls_extinction_method 'SHELXL93 (Sheldrick, 1994)'
_refine_ls_goodness_of_fit_all 1.062
_refine_ls_goodness_of_fit_obs 1.048
_refine_ls_matrix_type full
_refine_ls_number_parameters 275
_refine_ls_number_reflns 3142
_refine_ls_number_restraints 0
_refine_ls_restrained_S_all 1.071
_refine_ls_restrained_S_obs 1.048
_refine_ls_R_factor_all 0.0506
_refine_ls_R_factor_obs 0.0341
_refine_ls_shift/esd_max <0.001
_refine_ls_shift/esd_mean 0.000
_refine_ls_structure_factor_coef Fsqd
_refine_ls_weighting_scheme
;calc w = 1/[s^2^(Fo^2^) + (0.0383P)^2^ + 0.2454P] where P = (Fo^2^ +
 2F~c~^2^)/3
;
_refine_ls_wR_factor_all 0.0924
_refine_ls_wR_factor_obs 0.0822
_reflns_number_observed 2635
_reflns_number_total 3144
_reflns_observed_criterion >2sigma(I)
_cod_data_source_file ha1079.cif
_cod_data_source_block rfwj30
_cod_original_sg_symbol_H-M 'P 21'
_cod_database_code 2009776

loop_
_symmetry_equiv_pos_as_xyz
'x, y, z'
'-x, y+1/2, -z'

loop_
_atom_site_aniso_label
_atom_site_aniso_U_11
_atom_site_aniso_U_22
_atom_site_aniso_U_33
_atom_site_aniso_U_12
_atom_site_aniso_U_13
_atom_site_aniso_U_23
N1 0.0225(9) 0.0211(9) 0.0302(9) 0.0003(7) 0.0078(8) -0.0002(8)
O1 0.0217(7) 0.0229(8) 0.0378(9) 0.0037(7) 0.0060(7) 0.0005(7)
O2 0.0280(8) 0.0215(8) 0.0441(10) 0.0013(7) 0.0089(8) 0.0013(8)
O3 0.0341(8) 0.0292(8) 0.0306(8) -0.0030(7) 0.0101(7) 0.0054(7)
O4 0.0230(7) 0.0405(10) 0.0303(8) 0.0052(7) 0.0098(7) 0.0066(8)
O5 0.0394(9) 0.0207(8) 0.0346(9) -0.0020(7) 0.0166(7) 0.0005(7)
C1 0.0214(10) 0.0244(11) 0.0348(12) 0.0040(10) 0.0080(10) -0.0002(10)
C2 0.0334(12) 0.0451(14) 0.0330(12) 0.0123(12) 0.0111(10) 0.0058(12)
C3 0.0256(12) 0.0308(14) 0.079(2) 0.0027(12) 0.0049(13) 0.0001(14)
C4 0.0334(12) 0.0372(13) 0.0387(12) 0.0079(11) 0.0170(11) 0.0015(12)
C5 0.0247(11) 0.0257(11) 0.0214(10) 0.0010(9) 0.0091(9) -0.0022(9)
C6 0.0230(10) 0.0229(11) 0.0257(10) 0.0022(9) 0.0095(9) -0.0001(9)
C7 0.0271(10) 0.0247(11) 0.0226(10) 0.0023(10) 0.0114(9) -0.0006(9)
C8 0.0318(12) 0.052(2) 0.0269(11) 0.0117(13) 0.0077(10) 0.0065(12)
C9 0.0195(10) 0.0361(12) 0.0352(12) -0.0023(10) 0.0089(10) -0.0011(11)
C10 0.0511(15) 0.0378(14) 0.058(2) 0.0074(14) 0.0281(14) 0.0101(14)
C11 0.068(2) 0.039(2) 0.096(2) 0.021(2) 0.047(2) 0.022(2)
C12 0.050(2) 0.041(2) 0.089(2) 0.0035(15) 0.042(2) -0.007(2)
C13 0.0375(14) 0.076(2) 0.050(2) 0.002(2) 0.0246(13) -0.009(2)
C14 0.0294(12) 0.061(2) 0.0371(13) 0.0116(13) 0.0117(11) 0.0079(13)
C15 0.0284(11) 0.0198(10) 0.0293(11) -0.0007(9) 0.0131(9) 0.0028(9)
C16 0.0232(10) 0.0213(11) 0.0267(11) 0.0013(9) 0.0076(9) 0.0016(8)
C17 0.0315(11) 0.0264(12) 0.0305(11) 0.0038(10) 0.0140(10) -0.0005(10)
C18 0.0285(11) 0.0266(11) 0.0297(11) 0.0032(10) 0.0118(10) -0.0009(10)
C19 0.0247(10) 0.0271(11) 0.0308(11) 0.0056(10) 0.0101(9) 0.0055(10)
C20 0.0308(12) 0.0295(12) 0.0319(12) -0.0005(10) 0.0105(10) 0.0032(10)
C21 0.0346(12) 0.0381(13) 0.0274(11) 0.0045(11) 0.0109(10) 0.0017(11)
C22 0.0329(12) 0.0441(14) 0.0360(12) 0.0063(12) 0.0183(11) 0.0116(12)
C23 0.0300(11) 0.0281(11) 0.0467(13) 0.0022(11) 0.0178(11) 0.0087(12)
C24 0.0312(12) 0.0253(12) 0.0383(13) 0.0035(10) 0.0150(11) 0.0003(10)

loop_
_atom_site_label
_atom_site_fract_x
_atom_site_fract_y
_atom_site_fract_z
_atom_site_U_iso_or_equiv
_atom_site_thermal_displace_type
_atom_site_calc_flag
_atom_site_refinement_flags
_atom_site_occupancy
_atom_site_disorder_group
_atom_site_type_symbol
N1 0.65565(14) 0.5655(3) 0.20395(12) 0.0254(9) Uani d . 1 . N
H1 0.67312(14) 0.7282(3) 0.21230(12) 0.030 Uiso calc R 1 . H
O1 0.83285(11) 0.5044(3) 0.27247(10) 0.0291(7) Uani d . 1 . O
O2 0.71820(12) 0.1694(3) 0.23440(11) 0.0328(8) Uani d . 1 . O
O3 0.53130(13) 0.8638(3) 0.06874(10) 0.0321(8) Uani d . 1 . O
O4 0.37722(12) 0.6704(3) 0.06058(10) 0.0315(7) Uani d . 1 . O
O5 0.48975(13) 0.8355(3) 0.25825(10) 0.0309(9) Uani d . 1 . O
C1 0.9324(2) 0.3510(4) 0.31122(15) 0.0277(10) Uani d . 1 . C
C2 0.9310(2) 0.2024(5) 0.3901(2) 0.0377(12) Uani d . 1 . C
H2A 1.0019(5) 0.117(3) 0.4197(7) 0.045 Uiso calc R 1 . H
H2B 0.8719(9) 0.077(2) 0.3690(2) 0.045 Uiso calc R 1 . H
H2C 0.9184(13) 0.3161(6) 0.4330(5) 0.045 Uiso calc R 1 . H
C3 1.0218(2) 0.5447(5) 0.3421(2) 0.0499(12) Uani d . 1 . C
H3A 1.0213(10) 0.641(2) 0.2901(3) 0.060 Uiso calc R 1 . H
H3B 1.0932(2) 0.4609(5) 0.3712(11) 0.060 Uiso calc R 1 . H
H3C 1.0096(8) 0.658(2) 0.3852(9) 0.060 Uiso calc R 1 . H
C4 0.9446(2) 0.1858(5) 0.2395(2) 0.0355(12) Uani d . 1 . C
H4A 1.0180(5) 0.110(2) 0.2627(4) 0.043 Uiso calc R 1 . H
H4B 0.9350(13) 0.2876(8) 0.1862(4) 0.043 Uiso calc R 1 . H
H4C 0.8887(8) 0.0529(18) 0.2230(8) 0.043 Uiso calc R 1 . H
C5 0.7341(2) 0.3925(4) 0.23639(13) 0.0239(11) Uani d . 1 . C
C6 0.5427(2) 0.4926(4) 0.15545(14) 0.0239(10) Uani d . 1 . C
H6 0.5435(2) 0.3463(4) 0.11865(14) 0.029 Uiso calc R 1 . H
C7 0.4854(2) 0.7010(4) 0.09123(13) 0.0243(10) Uani d . 1 . C
C8 0.3116(2) 0.8397(5) -0.0084(2) 0.0382(12) Uani d . 1 . C
H8A 0.2648(2) 0.7426(5) -0.0611(2) 0.046 Uiso calc R 1 . H
H8B 0.3599(2) 0.9464(5) -0.0267(2) 0.046 Uiso calc R 1 . H
C9 0.2409(2) 1.0022(5) 0.0224(2) 0.0308(10) Uani d . 1 . C
C10 0.1861(2) 1.1974(5) -0.0323(2) 0.0467(15) Uani d . 1 . C
H10 0.1943(2) 1.2239(5) -0.0864(2) 0.056 Uiso calc R 1 . H
C11 0.1193(3) 1.3547(6) -0.0084(3) 0.063(2) Uani d . 1 . C
H11 0.0819(3) 1.4853(6) -0.0465(3) 0.076 Uiso calc R 1 . H
C12 0.1078(2) 1.3188(6) 0.0713(2) 0.056(2) Uani d . 1 . C
H12 0.0631(2) 1.4257(6) 0.0880(2) 0.067 Uiso calc R 1 . H
C13 0.1618(2) 1.1265(6) 0.1262(2) 0.0525(14) Uani d . 1 . C
H13 0.1542(2) 1.1023(6) 0.1807(2) 0.063 Uiso calc R 1 . H
C14 0.2277(2) 0.9668(6) 0.1017(2) 0.0428(12) Uani d . 1 . C
H14 0.2636(2) 0.8342(6) 0.1395(2) 0.051 Uiso calc R 1 . H
C15 0.4853(2) 0.4112(4) 0.21600(15) 0.0252(11) Uani d . 1 . C
H15A 0.4131(2) 0.3415(4) 0.17879(15) 0.030 Uiso calc R 1 . H
H15B 0.5284(2) 0.2772(4) 0.25607(15) 0.030 Uiso calc R 1 . H
C16 0.4704(2) 0.6209(4) 0.27168(15) 0.0244(10) Uani d . 1 . C
C17 0.4305(2) 0.5664(4) 0.3427(2) 0.0289(11) Uani d . 1 . C
H17 0.4344(2) 0.6956(4) 0.3828(2) 0.035 Uiso calc R 1 . H
C18 0.3896(2) 0.3492(4) 0.35475(15) 0.0281(11) Uani d . 1 . C
H18 0.3895(2) 0.2174(4) 0.31664(15) 0.034 Uiso calc R 1 . H
C19 0.3448(2) 0.2984(4) 0.42244(15) 0.0277(10) Uani d . 1 . C
C20 0.3614(2) 0.4580(4) 0.4945(2) 0.0313(12) Uani d . 1 . C
H20 0.4043(2) 0.6017(4) 0.5014(2) 0.038 Uiso calc R 1 . H
C21 0.3154(2) 0.4072(5) 0.5559(2) 0.0337(12) Uani d . 1 . C
H21 0.3263(2) 0.5181(5) 0.6033(2) 0.040 Uiso calc R 1 . H
C22 0.2536(2) 0.1940(5) 0.5479(2) 0.0362(12) Uani d . 1 . C
H22 0.2228(2) 0.1595(5) 0.5897(2) 0.043 Uiso calc R 1 . H
C23 0.2379(2) 0.0329(5) 0.4777(2) 0.0340(11) Uani d . 1 . C
H23 0.1965(2) -0.1125(5) 0.4721(2) 0.041 Uiso calc R 1 . H
C24 0.2825(2) 0.0828(4) 0.4154(2) 0.0311(12) Uani d . 1 . C
H24 0.2709(2) -0.0287(4) 0.3680(2) 0.037 Uiso calc R 1 . H

loop_
_atom_type_symbol
_atom_type_description
_atom_type_scat_dispersion_real
_atom_type_scat_dispersion_imag
_atom_type_scat_source
C C 0.0033 0.0016 'International Tables Vol C Tables 4.2.6.8 and 6.1.1.4'
H H 0.0000 0.0000 'International Tables Vol C Tables 4.2.6.8 and 6.1.1.4'
N N 0.0061 0.0033 'International Tables Vol C Tables 4.2.6.8 and 6.1.1.4'
O O 0.0106 0.0060 'International Tables Vol C Tables 4.2.6.8 and 6.1.1.4'

loop_
_geom_angle_atom_site_label_1
_geom_angle_atom_site_label_2
_geom_angle_atom_site_label_3
_geom_angle
_geom_angle_publ_flag
C5 N1 C6 120.7(2) yes
C5 O1 C1 119.8(2) yes
C7 O4 C8 116.8(2) yes
O1 C1 C3 102.7(2) yes
O1 C1 C2 110.5(2) yes
C3 C1 C2 110.3(2) yes
O1 C1 C4 110.1(2) yes
C3 C1 C4 110.5(2) yes
C2 C1 C4 112.4(2) yes
O2 C5 N1 124.7(2) yes
O2 C5 O1 125.4(2) yes
N1 C5 O1 109.9(2) yes
N1 C6 C7 108.2(2) yes
N1 C6 C15 113.5(2) yes
C7 C6 C15 114.3(2) yes
O3 C7 O4 125.2(2) yes
O3 C7 C6 124.5(2) yes
O4 C7 C6 110.2(2) yes
O4 C8 C9 112.0(2) yes
C14 C9 C10 118.5(2) yes
C14 C9 C8 123.6(2) yes
C10 C9 C8 117.9(2) yes
C9 C10 C11 121.1(3) yes
C12 C11 C10 119.8(3) yes
C13 C12 C11 119.7(3) yes
C12 C13 C14 120.5(3) yes
C9 C14 C13 120.4(3) yes
C16 C15 C6 113.0(2) yes
O5 C16 C17 119.6(2) yes
O5 C16 C15 120.8(2) yes
C17 C16 C15 119.6(2) yes
C18 C17 C16 125.5(2) yes
C17 C18 C19 125.6(2) yes
C20 C19 C24 118.0(2) yes
C20 C19 C18 122.5(2) yes
C24 C19 C18 119.5(2) yes
C21 C20 C19 120.9(2) yes
C22 C21 C20 120.5(2) yes
C23 C22 C21 119.2(2) yes
C22 C23 C24 120.9(2) yes
C23 C24 C19 120.5(2) yes

loop_
_geom_bond_atom_site_label_1
_geom_bond_atom_site_label_2
_geom_bond_site_symmetry_2
_geom_bond_distance
_geom_bond_publ_flag
N1 C5 . 1.343(3) yes
N1 C6 . 1.455(3) yes
O1 C5 . 1.354(3) yes
O1 C1 . 1.477(3) yes
O2 C5 . 1.214(3) yes
O3 C7 . 1.202(3) yes
O4 C7 . 1.339(3) yes
O4 C8 . 1.444(3) yes
O5 C16 . 1.218(3) yes
C1 C3 . 1.512(3) yes
C1 C2 . 1.517(3) yes
C1 C4 . 1.524(3) yes
C6 C7 . 1.518(3) yes
C6 C15 . 1.526(3) yes
C8 C9 . 1.505(3) yes
C9 C14 . 1.382(3) yes
C9 C10 . 1.384(4) yes
C10 C11 . 1.388(4) yes
C11 C12 . 1.376(5) yes
C12 C13 . 1.371(4) yes
C13 C14 . 1.391(4) yes
C15 C16 . 1.506(3) yes
C16 C17 . 1.476(3) yes
C17 C18 . 1.333(3) yes
C18 C19 . 1.468(3) yes
C19 C20 . 1.399(3) yes
C19 C24 . 1.402(3) yes
C20 C21 . 1.386(3) yes
C21 C22 . 1.386(4) yes
C22 C23 . 1.382(4) yes
C23 C24 . 1.385(3) yes

loop_
_cod_related_entry_id
_cod_related_entry_database
_cod_related_entry_code
1 ChemSpider 30652267
